data_4002905
loop_
_publ_author_name
'Li, Xiaotong'
'Guo, Peijun'
'Kepenekian, Mika\"el'
'Hadar, Ido'
'Katan, Claudine'
'Even, Jacky'
'Stoumpos, Constantinos C.'
'Schaller, Richard D.'
'Kanatzidis, Mercouri G.'

_publ_section_title
;
 Small Cyclic Diammonium Cation Templated (110)-Oriented 2D Halide (X = I,
 Br, Cl) Perovskites with White-Light Emission
;
_journal_issue 9
_journal_name_full 'Chemistry of Materials'
_journal_page_first 3582
_journal_paper_doi 10.1021/acs.chemmater.9b01511
_journal_volume 31
_journal_year 2019
_chemical_formula_sum 'C4 H12 I4 N2 Pb'
_chemical_formula_weight 803
_space_group_IT_number 33
_space_group_name_Hall 'P 2c -2n'
_space_group_name_H-M_alt 'P n a 21'
_symmetry_cell_setting orthorhombic
_symmetry_Int_Tables_number 33
_symmetry_space_group_name_Hall 'P 2c -2n'
_symmetry_space_group_name_H-M 'P n a 21'
_cell_angle_alpha 90
_cell_angle_beta 90
_cell_angle_gamma 90
_cell_formula_units_Z 4
_cell_length_a 10.057(2)
_cell_length_b 21.376(3)
_cell_length_c 6.580(7)
_cell_measurement_reflns_used 1967
_cell_measurement_temperature 298
_cell_measurement_theta_max 30.37
_cell_measurement_theta_min 1.91
_cell_volume 1414.6(15)
_diffrn_ambient_temperature 298
_diffrn_measured_fraction_theta_full 1
_diffrn_measured_fraction_theta_max 1
_diffrn_measurement_device 'four-circle diffractometer'
_diffrn_measurement_device_type 'Bruker CCD'
_diffrn_measurement_method '\f and \w scans'
_diffrn_radiation_monochromator graphite
_diffrn_radiation_probe x-ray
_diffrn_radiation_source 'X-ray tube'
_diffrn_radiation_type 'Mo K\a'
_diffrn_radiation_wavelength 0.71073
_diffrn_reflns_av_R_equivalents 0.057
_diffrn_reflns_av_unetI/netI 0.0491
_diffrn_reflns_limit_h_max 14
_diffrn_reflns_limit_h_min -14
_diffrn_reflns_limit_k_max 30
_diffrn_reflns_limit_k_min -30
_diffrn_reflns_limit_l_max 9
_diffrn_reflns_limit_l_min -3
_diffrn_reflns_number 15188
_diffrn_reflns_theta_full 30.37
_diffrn_reflns_theta_max 30.37
_diffrn_reflns_theta_min 1.91
_exptl_absorpt_coefficient_mu 20.619
_exptl_absorpt_correction_T_max 0.2339
_exptl_absorpt_correction_T_min 0.043
_exptl_absorpt_correction_type numerical
_exptl_absorpt_process_details APEX-3
_exptl_crystal_colour orange
_exptl_crystal_density_diffrn 3.7705
_exptl_crystal_description 'rectangular plate'
_exptl_crystal_F_000 1376
_exptl_crystal_size_max 0.238
_exptl_crystal_size_mid 0.215
_exptl_crystal_size_min 0.094
_refine_diff_density_max 0.91
_refine_diff_density_min -0.67
_refine_ls_abs_structure_details '  565 of Friedel pairs used in the refinement'
_refine_ls_abs_structure_Flack 0.55(2)
_refine_ls_extinction_method none
_refine_ls_goodness_of_fit_gt 1.44
_refine_ls_goodness_of_fit_ref 1.36
_refine_ls_hydrogen_treatment constr
_refine_ls_number_constraints 54
_refine_ls_number_parameters 66
_refine_ls_number_reflns 1967
_refine_ls_number_restraints 6
_refine_ls_R_factor_all 0.0377
_refine_ls_R_factor_gt 0.0304
_refine_ls_shift/su_max 0.0485
_refine_ls_shift/su_mean 0.0058
_refine_ls_structure_factor_coef F
_refine_ls_weighting_details w=1/(\s^2^(F)+0.0001F^2^)
_refine_ls_weighting_scheme sigma
_refine_ls_wR_factor_gt 0.0402
_refine_ls_wR_factor_ref 0.0410
_reflns_number_gt 1707
_reflns_number_total 1967
_reflns_threshold_expression I>2\s(I)
_cod_data_source_file cm9b01511_si_002.cif
_cod_data_source_block I
_cod_depositor_comments
;
The following automatic conversions were performed:

'_diffrn_radiation_probe' value 'X-ray' changed to 'x-ray' according
to
/home/data/users/saulius/crontab/automatic-downloads/rss-feeds/ACS/lib/dictionaries/cif_core.dic
dictionary named 'cif_core.dic' version 2.4.2 from 2011-04-26.

Automatic conversion script
Id: cif_fix_values 4973 2017-02-22 13:04:09Z antanas 

 Adding full bibliography for 4002903--4002906.cif.
;
_cod_original_cell_volume 1414.5(15)
_cod_original_sg_symbol_Hall 'P -2xabc;-2yab;2zc'
_cod_original_formula_sum 'C4 H12 I4 N2 Pb1'
_cod_database_code 4002905

loop_
_space_group_symop_id
_space_group_symop_operation_xyz
1 x,y,z
2 -x,-y,z+1/2
3 x+1/2,-y+1/2,z
4 -x+1/2,y+1/2,z+1/2

loop_
_atom_site_label
_atom_site_type_symbol
_atom_site_fract_x
_atom_site_fract_y
_atom_site_fract_z
_atom_site_adp_type
_atom_site_U_iso_or_equiv
_atom_site_site_symmetry_multiplicity
_atom_site_occupancy
_atom_site_calc_flag
Pb1 Pb 0.34644(3) 0.650181(15) 0.1018(2) Uani 0.03629(13) 4 1 d
I1 I 0.56023(5) 0.55033(3) 0.1007(3) Uani 0.03590(18) 4 1 d
I2 I 0.08957(6) 0.75022(3) 0.0969(5) Uani 0.0549(3) 4 1 d
I3 I 0.15340(6) 0.16421(4) 0.1024(5) Uani 0.0538(3) 4 1 d
I4 I 0.12298(6) 0.54760(4) 0.0992(6) Uani 0.0724(3) 4 1 d
C1 C 0.8437(8) 0.6294(7) 0.4021(17) Uiso 0.0466(12) 4 1 d
C3 C 0.8305(9) 0.6478(6) 0.7688(18) Uiso 0.0466(12) 4 1 d
N2 N 0.6628(6) 0.5819(3) 0.591(3) Uiso 0.0466(12) 4 1 d
C2 C 0.7510(8) 0.6383(3) 0.5784(18) Uiso 0.0466(12) 4 1 d
N1 N 0.9789(9) 0.6286(5) 0.4981(14) Uiso 0.0466(12) 4 1 d
C4 C 0.9681(10) 0.6631(5) 0.6960(14) Uiso 0.0466(12) 4 1 d
H1c1 H 0.826585 0.58971 0.339367 Uiso 0.056 4 1 d
H2c1 H 0.836903 0.664657 0.31214 Uiso 0.056 4 1 d
H1c3 H 0.795375 0.682789 0.84296 Uiso 0.056 4 1 d
H2c3 H 0.832474 0.609604 0.84526 Uiso 0.056 4 1 d
H1n2 H 0.598941 0.585246 0.502244 Uiso 0.056 4 1 d
H2n2 H 0.709189 0.548445 0.564955 Uiso 0.056 4 1 d
H3n2 H 0.62914 0.579162 0.712241 Uiso 0.056 4 1 d
H1c2 H 0.696191 0.674737 0.561177 Uiso 0.056 4 1 d
H1n1 H 1.002691 0.590142 0.521068 Uiso 0.056 4 1 d
H2n1 H 1.035178 0.647807 0.419352 Uiso 0.056 4 1 d
H1c4 H 1.032122 0.646672 0.790286 Uiso 0.056 4 1 d
H2c4 H 0.975054 0.707226 0.67185 Uiso 0.056 4 1 d

loop_
_atom_site_aniso_label
_atom_site_aniso_type_symbol
_atom_site_aniso_U_11
_atom_site_aniso_U_22
_atom_site_aniso_U_33
_atom_site_aniso_U_12
_atom_site_aniso_U_13
_atom_site_aniso_U_23
Pb1 Pb 0.0294(2) 0.0392(2) 0.0403(2) -0.00101(14) 0.0011(6) -0.0016(8)
I1 I 0.0351(3) 0.0391(3) 0.0335(3) 0.0002(2) 0.0044(10) -0.0020(11)
I2 I 0.0390(4) 0.0455(4) 0.0801(6) 0.0091(3) 0.0089(12) 0.0079(13)
I3 I 0.0403(4) 0.0824(5) 0.0388(4) -0.0122(3) -0.0049(11) 0.0069(16)
I4 I 0.0401(4) 0.0465(4) 0.1306(8) -0.0055(3) 0.0043(18) -0.007(2)

loop_
_atom_type_symbol
_atom_type_scat_dispersion_real
_atom_type_scat_dispersion_imag
_atom_type_scat_source
C 0.0033 0.0016 'International Tables Vol C tables 4.2.6.8 and 6.1.1.1'
H 0.0000 0.0000 'International Tables Vol C tables 4.2.6.8 and 6.1.1.1'
I -0.4742 1.8119 'International Tables Vol C tables 4.2.6.8 and 6.1.1.1'
N 0.0061 0.0033 'International Tables Vol C tables 4.2.6.8 and 6.1.1.1'
Pb -3.3944 10.1111 'International Tables Vol C tables 4.2.6.8 and 6.1.1.1'

loop_
_geom_angle_atom_site_label_1
_geom_angle_atom_site_label_2
_geom_angle_atom_site_label_3
_geom_angle_site_symmetry_1
_geom_angle_site_symmetry_3
_geom_angle
I1 Pb1 I2 . . 174.78(2)
I1 Pb1 I2 . 3_565 85.84(2)
I1 Pb1 I3 . 4_554 93.52(6)
I1 Pb1 I3 . 4_555 93.78(6)
I1 Pb1 I4 . . 90.91(2)
I2 Pb1 I2 . 3_565 99.33(2)
I2 Pb1 I3 . 4_554 86.15(6)
I2 Pb1 I3 . 4_555 87.25(6)
I2 Pb1 I4 . . 83.91(2)
I2 Pb1 I3 3_565 4_554 85.99(6)
I2 Pb1 I3 3_565 4_555 87.13(6)
I2 Pb1 I4 3_565 . 176.63(3)
I3 Pb1 I3 4_554 4_555 169.58(3)
I3 Pb1 I4 4_554 . 93.35(8)
I3 Pb1 I4 4_555 . 93.96(8)
Pb1 I1 N2 . 1_554 94.25(12)
Pb1 I1 N2 . . 94.15(13)
Pb1 I1 N2 . 2_664 96.35(11)
N2 I1 N2 1_554 . 138.9(2)
N2 I1 N2 1_554 2_664 108.1(4)
N2 I1 N2 . 2_664 110.8(4)
Pb1 I2 Pb1 . 3_465 178.19(8)
Pb1 I2 N1 . 1_455 77.68(14)
Pb1 I2 N1 3_465 1_455 102.56(14)
Pb1 I3 Pb1 4_544 4_545 169.58(3)
Pb1 I3 N2 4_544 4_544 86.3(3)
Pb1 I3 N1 4_544 4_644 78.67(14)
Pb1 I3 N2 4_545 4_544 88.7(3)
Pb1 I3 N1 4_545 4_644 99.18(14)
N2 I3 N1 4_544 4_644 138.0(2)
Pb1 I4 N2 . 2_664 96.40(11)
Pb1 I4 N1 . 1_455 86.91(16)
Pb1 I4 N1 . 2_664 148.26(13)
N2 I4 N1 2_664 1_455 131.6(4)
N2 I4 N1 2_664 2_664 53.54(18)
N1 I4 N1 1_455 2_664 119.7(2)
C2 C1 N1 . . 103.8(8)
C2 C1 H1c1 . . 109.47
C2 C1 H2c1 . . 109.47
N1 C1 H1c1 . . 109.47
N1 C1 H2c1 . . 109.47
H1c1 C1 H2c1 . . 114.56
C2 C3 C4 . . 104.8(9)
C2 C3 H1c3 . . 109.47
C2 C3 H2c3 . . 109.47
C4 C3 H1c3 . . 109.47
C4 C3 H2c3 . . 109.47
H1c3 C3 H2c3 . . 113.79
I1 N2 I1 . 1_556 138.9(2)
I1 N2 I1 . 2_665 71.2(2)
I1 N2 I3 . 4_555 81.5(3)
I1 N2 I4 . 2_665 92.5(3)
I1 N2 C2 . . 106.5(10)
I1 N2 H1n2 . . 33.93
I1 N2 H2n2 . . 79.49
I1 N2 H3n2 . . 136.8
I1 N2 I1 1_556 2_665 69.9(2)
I1 N2 I3 1_556 4_555 79.6(3)
I1 N2 I4 1_556 2_665 90.8(3)
I1 N2 C2 1_556 . 111.9(10)
I1 N2 H1n2 1_556 . 115.53
I1 N2 H2n2 1_556 . 100.55
I1 N2 H3n2 1_556 . 9.14
I1 N2 I3 2_665 4_555 80.50(13)
I1 N2 I4 2_665 2_665 76.33(14)
I1 N2 C2 2_665 . 177.0(9)
I1 N2 H1n2 2_665 . 67.56
I1 N2 H2n2 2_665 . 72.17
I1 N2 H3n2 2_665 . 71.9
I3 N2 I4 4_555 2_665 156.8(2)
I3 N2 C2 4_555 . 97.4(4)
I3 N2 H1n2 4_555 . 47.79
I3 N2 H2n2 4_555 . 150.55
I3 N2 H3n2 4_555 . 70.88
I4 N2 C2 2_665 . 105.8(4)
I4 N2 H1n2 2_665 . 121.97
I4 N2 H2n2 2_665 . 13.05
I4 N2 H3n2 2_665 . 99.9
C2 N2 H1n2 . . 109.47
C2 N2 H2n2 . . 109.47
C2 N2 H3n2 . . 109.47
H1n2 N2 H2n2 . . 109.47
H1n2 N2 H3n2 . . 109.47
H2n2 N2 H3n2 . . 109.47
C1 C2 C3 . . 109.3(7)
C1 C2 N2 . . 107.9(10)
C1 C2 H1c2 . . 111.59
C3 C2 N2 . . 112.3(11)
C3 C2 H1c2 . . 107.16
N2 C2 H1c2 . . 108.62
I2 N1 I3 1_655 4_655 73.24(17)
I2 N1 I4 1_655 1_655 72.44(18)
I2 N1 I4 1_655 2_665 145.9(3)
I2 N1 C1 1_655 . 88.0(6)
I2 N1 C4 1_655 . 106.5(6)
I2 N1 H1n1 1_655 . 132.43
I2 N1 H2n1 1_655 . 24.45
I3 N1 I4 4_655 1_655 80.30(18)
I3 N1 I4 4_655 2_665 114.1(2)
I3 N1 C1 4_655 . 161.3(7)
I3 N1 C4 4_655 . 79.5(5)
I3 N1 H1n1 4_655 . 83.77
I3 N1 H2n1 4_655 . 52.15
I4 N1 I4 1_655 2_665 76.1(2)
I4 N1 C1 1_655 . 93.8(6)
I4 N1 C4 1_655 . 159.1(6)
I4 N1 H1n1 1_655 . 62.83
I4 N1 H2n1 1_655 . 60.78
I4 N1 C1 2_665 . 81.2(7)
I4 N1 C4 2_665 . 107.6(6)
I4 N1 H1n1 2_665 . 30.95
I4 N1 H2n1 2_665 . 135.76
C1 N1 C4 . . 107.1(8)
C1 N1 H1n1 . . 109.47
C1 N1 H2n1 . . 109.47
C4 N1 H1n1 . . 109.47
C4 N1 H2n1 . . 109.47
H1n1 N1 H2n1 . . 111.72
C3 C4 N1 . . 103.7(8)
C3 C4 H1c4 . . 109.47
C3 C4 H2c4 . . 109.47
N1 C4 H1c4 . . 109.47
N1 C4 H2c4 . . 109.47
H1c4 C4 H2c4 . . 114.65

loop_
_geom_bond_atom_site_label_1
_geom_bond_atom_site_label_2
_geom_bond_site_symmetry_2
_geom_bond_distance
Pb1 I1 . 3.0296(10)
Pb1 I2 . 3.3538(11)
Pb1 I2 3_565 3.2422(11)
Pb1 I3 4_554 3.299(8)
Pb1 I3 4_555 3.308(8)
Pb1 I4 . 3.1399(11)
I1 N2 1_554 3.57(2)
I1 N2 . 3.45(2)
I1 N2 2_664 3.608(7)
I2 N1 1_455 3.868(10)
I3 N2 4_544 3.635(7)
I3 N1 4_644 3.837(9)
I4 N2 2_664 3.508(7)
I4 N1 1_455 3.463(10)
I4 N1 2_664 3.960(10)
C1 C2 . 1.500(14)
C1 N1 . 1.500(12)
C1 H1c1 . 0.96
C1 H2c1 . 0.96
C3 C2 . 1.500(16)
C3 C4 . 1.500(14)
C3 H1c3 . 0.96
C3 H2c3 . 0.96
N2 C2 . 1.500(10)
N2 H1n2 . 0.87
N2 H2n2 . 0.87
N2 H3n2 . 0.87
C2 H1c2 . 0.96
N1 C4 . 1.500(14)
N1 H1n1 . 0.87
N1 H2n1 . 0.87
C4 H1c4 . 0.96
C4 H2c4 . 0.96

loop_
_twin_individual_id
_twin_individual_mass_fraction_refined
_twin_individual_twin_matrix_11
_twin_individual_twin_matrix_12
_twin_individual_twin_matrix_13
_twin_individual_twin_matrix_21
_twin_individual_twin_matrix_22
_twin_individual_twin_matrix_23
_twin_individual_twin_matrix_31
_twin_individual_twin_matrix_32
_twin_individual_twin_matrix_33
1 0.45(2) 1 0 0 0 1 0 0 0 1
2 0.55(2) -1 0 0 0 -1 0 0 0 -1

loop_
_restr_distance_atom_site_label_1
_restr_distance_atom_site_label_2
_restr_distance_target
_restr_distance_target_weight_param
N2 C2 1.5 0.001
C2 C1 1.5 0.001
C1 N1 1.5 0.001
N1 C4 1.5 0.001
C4 C3 1.5 0.001
C3 C2 1.5 0.001
